data_7154952
loop_
_publ_author_name
'Boyd, Derek R.'
'Sharma, Narain D.'
'Malone, John F.'
'Ljubez, Vera'
'Murphy, Deirdre'
'Shepherd, Steven D.'
'Allen, Christopher C. R.'

_publ_section_title
;
 Chemoenzymatic synthesis of enantiopure hydroxy sulfoxides derived from
 substituted arenes.
;
_journal_issue 9
_journal_name_full 'Organic &amp; biomolecular chemistry'
_journal_page_first 2651
_journal_page_last 2664
_journal_paper_doi 10.1039/c5ob02411k
_journal_volume 14
_journal_year 2016
_chemical_absolute_configuration ad
_chemical_formula_moiety 'C12 H12 O3 S1'
_chemical_formula_sum 'C12 H12 O3 S'
_chemical_formula_weight 236.3
_chemical_name_systematic
; 
 ? 
;
_space_group_IT_number 19
_symmetry_cell_setting orthorhombic
_symmetry_space_group_name_Hall 'P 2ac 2ab'
_symmetry_space_group_name_H-M 'P 21 21 21'
_atom_sites_solution_hydrogens difmap
_atom_sites_solution_primary direct
_atom_sites_solution_secondary difmap
_audit_creation_method SHELXL-97
_audit_update_record
;
2015-07-16 deposited with the CCDC.
2016-01-22 downloaded from the CCDC.
;
_cell_angle_alpha 90.00
_cell_angle_beta 90.00
_cell_angle_gamma 90.00
_cell_formula_units_Z 8
_cell_length_a 8.108(3)
_cell_length_b 11.284(4)
_cell_length_c 24.513(8)
_cell_measurement_temperature 293(2)
_cell_volume 2242.7(14)
_computing_cell_refinement 'Siemens P3/V2000'
_computing_data_collection 'Siemens P3/V2000'
_computing_data_reduction 'Siemens P3/V2000'
_computing_molecular_graphics 'Bruker SHELXTL'
_computing_publication_material 'SHELXL-97 (Sheldrick, 1997)'
_computing_structure_refinement 'SHELXL-97 (Sheldrick, 1997)'
_computing_structure_solution 'SHELXS-97 (Sheldrick, 1990)'
_diffrn_ambient_temperature 293(2)
_diffrn_measured_fraction_theta_full 1.000
_diffrn_measured_fraction_theta_max 1.000
_diffrn_measurement_device_type 'Siemens P3 diffractometer'
_diffrn_measurement_method 'omega scans'
_diffrn_radiation_monochromator graphite
_diffrn_radiation_source 'fine-focus sealed tube'
_diffrn_radiation_type MoK\a
_diffrn_radiation_wavelength 0.71073
_diffrn_reflns_av_R_equivalents 0.0000
_diffrn_reflns_av_sigmaI/netI 0.0432
_diffrn_reflns_limit_h_max 12
_diffrn_reflns_limit_h_min 0
_diffrn_reflns_limit_k_max 17
_diffrn_reflns_limit_k_min 0
_diffrn_reflns_limit_l_max 37
_diffrn_reflns_limit_l_min 0
_diffrn_reflns_number 4569
_diffrn_reflns_theta_full 32.56
_diffrn_reflns_theta_max 32.56
_diffrn_reflns_theta_min 1.66
_exptl_absorpt_coefficient_mu 0.276
_exptl_absorpt_correction_type none
_exptl_crystal_colour colourless
_exptl_crystal_density_diffrn 1.400
_exptl_crystal_density_method 'not measured'
_exptl_crystal_description blocks
_exptl_crystal_F_000 992
_exptl_crystal_size_max 0.48
_exptl_crystal_size_mid 0.40
_exptl_crystal_size_min 0.33
_refine_diff_density_max 0.330
_refine_diff_density_min -0.245
_refine_diff_density_rms 0.050
_refine_ls_abs_structure_details 'Flack H D (1983), Acta Cryst. A39, 876-881'
_refine_ls_abs_structure_Flack 0.00(9)
_refine_ls_extinction_coef 0.0032(7)
_refine_ls_extinction_expression Fc^*^=kFc[1+0.001xFc^2^\l^3^/sin(2\q)]^-1/4^
_refine_ls_extinction_method SHELXL
_refine_ls_goodness_of_fit_ref 1.034
_refine_ls_hydrogen_treatment constr
_refine_ls_matrix_type full
_refine_ls_number_parameters 294
_refine_ls_number_reflns 4569
_refine_ls_number_restraints 0
_refine_ls_restrained_S_all 1.034
_refine_ls_R_factor_all 0.0887
_refine_ls_R_factor_gt 0.0493
_refine_ls_shift/su_max 0.001
_refine_ls_shift/su_mean 0.000
_refine_ls_structure_factor_coef Fsqd
_refine_ls_weighting_details 'calc w=1/[\s^2^(Fo^2^)+(0.0522P)^2^+0.2003P] where P=(Fo^2^+2Fc^2^)/3'
_refine_ls_weighting_scheme calc
_refine_ls_wR_factor_gt 0.1029
_refine_ls_wR_factor_ref 0.1196
_reflns_number_gt 3069
_reflns_number_total 4569
_reflns_threshold_expression >2sigma(I)
_cod_data_source_file c5ob02411k2.cif
_cod_data_source_block 20b
_cod_depositor_comments 'Adding full bibliography for 7154950--7154952.cif.'
_cod_original_sg_symbol_H-M P212121
_cod_original_formula_sum 'C12 H12 O3 S1'
_cod_database_code 7154952

loop_
_symmetry_equiv_pos_as_xyz
'x, y, z'
'-x+1/2, -y, z+1/2'
'-x, y+1/2, -z+1/2'
'x+1/2, -y+1/2, -z'

loop_
_atom_site_label
_atom_site_type_symbol
_atom_site_fract_x
_atom_site_fract_y
_atom_site_fract_z
_atom_site_U_iso_or_equiv
_atom_site_adp_type
_atom_site_occupancy
_atom_site_symmetry_multiplicity
_atom_site_calc_flag
_atom_site_refinement_flags
C1 C 0.3836(3) 0.0711(3) 0.95099(11) 0.0377(6) Uani 1 1 d .
H1 H 0.3917 -0.0146 0.9451 0.045 Uiso 1 1 calc R
O1 O 0.3018(3) 0.0848(2) 1.00116(9) 0.0536(6) Uani 1 1 d .
H1A H 0.2697 0.1534 1.0042 0.080 Uiso 1 1 calc R
C2 C 0.5607(3) 0.1161(2) 0.95271(11) 0.0318(6) Uani 1 1 d .
H2 H 0.6229 0.0667 0.9783 0.038 Uiso 1 1 calc R
O2 O 0.5738(3) 0.23662(17) 0.97000(7) 0.0397(5) Uani 1 1 d .
H2A H 0.5120 0.2780 0.9516 0.060 Uiso 1 1 calc R
C3 C 0.6340(3) 0.0995(2) 0.89625(11) 0.0317(5) Uani 1 1 d .
S1 S 0.85064(9) 0.07942(7) 0.89182(3) 0.03573(17) Uani 1 1 d .
O3 O 0.8911(3) 0.07017(19) 0.83208(8) 0.0459(5) Uani 1 1 d .
C4 C 0.5435(4) 0.1131(3) 0.85138(11) 0.0361(6) Uani 1 1 d .
H4 H 0.5934 0.1086 0.8173 0.043 Uiso 1 1 calc R
C5 C 0.3667(4) 0.1350(3) 0.85535(13) 0.0416(7) Uani 1 1 d .
H5 H 0.3073 0.1602 0.8251 0.050 Uiso 1 1 calc R
C6 C 0.2917(4) 0.1182(3) 0.90309(13) 0.0413(7) Uani 1 1 d .
H6 H 0.1803 0.1362 0.9065 0.050 Uiso 1 1 calc R
C7 C 0.8657(3) -0.0681(3) 0.91845(11) 0.0380(6) Uani 1 1 d .
C8 C 0.8200(5) -0.1629(3) 0.88652(15) 0.0617(10) Uani 1 1 d .
H8 H 0.7775 -0.1506 0.8517 0.074 Uiso 1 1 calc R
C9 C 0.8377(6) -0.2758(3) 0.90643(17) 0.0736(12) Uani 1 1 d .
H9 H 0.8068 -0.3404 0.8852 0.088 Uiso 1 1 calc R
C10 C 0.9008(6) -0.2932(4) 0.95755(17) 0.0758(13) Uani 1 1 d .
H10 H 0.9120 -0.3699 0.9709 0.091 Uiso 1 1 calc R
C11 C 0.9468(6) -0.2007(4) 0.98880(16) 0.0814(14) Uani 1 1 d .
H11 H 0.9889 -0.2141 1.0236 0.098 Uiso 1 1 calc R
C12 C 0.9320(5) -0.0848(4) 0.96947(13) 0.0584(9) Uani 1 1 d .
H12 H 0.9660 -0.0207 0.9905 0.070 Uiso 1 1 calc R
C1A C 0.4600(4) 0.1398(3) 1.22957(12) 0.0444(7) Uani 1 1 d .
H1A1 H 0.4127 0.1093 1.2636 0.053 Uiso 1 1 calc R
O1A O 0.5192(4) 0.2566(2) 1.23928(9) 0.0624(7) Uani 1 1 d .
H1A2 H 0.4810 0.3018 1.2163 0.094 Uiso 1 1 calc R
C2A C 0.5991(3) 0.0574(3) 1.21210(10) 0.0348(6) Uani 1 1 d .
H2A1 H 0.5567 -0.0239 1.2131 0.042 Uiso 1 1 calc R
O2A O 0.7374(2) 0.0629(2) 1.24681(8) 0.0441(5) Uani 1 1 d .
H2A2 H 0.7161 0.0295 1.2757 0.066 Uiso 1 1 calc R
C3A C 0.6508(4) 0.0834(2) 1.15450(10) 0.0334(5) Uani 1 1 d .
S1A S 0.86324(10) 0.07313(7) 1.13764(3) 0.03917(18) Uani 1 1 d .
O3A O 0.8742(3) 0.08984(19) 1.07694(9) 0.0535(6) Uani 1 1 d .
C4A C 0.5377(4) 0.1120(3) 1.11720(12) 0.0407(7) Uani 1 1 d .
H4A H 0.5673 0.1232 1.0809 0.049 Uiso 1 1 calc R
C5A C 0.3662(4) 0.1252(3) 1.13467(14) 0.0451(7) Uani 1 1 d .
H5A H 0.2825 0.1247 1.1087 0.054 Uiso 1 1 calc R
C6A C 0.3285(4) 0.1376(3) 1.18650(13) 0.0491(8) Uani 1 1 d .
H6A H 0.2185 0.1453 1.1967 0.059 Uiso 1 1 calc R
C7A C 0.8842(4) -0.0818(3) 1.15247(12) 0.0416(7) Uani 1 1 d .
C8A C 0.7840(5) -0.1647(3) 1.12765(16) 0.0594(10) Uani 1 1 d .
H8A H 0.7072 -0.1415 1.1016 0.071 Uiso 1 1 calc R
C9A C 0.7993(6) -0.2831(3) 1.14214(19) 0.0719(12) Uani 1 1 d .
H9A H 0.7324 -0.3402 1.1261 0.086 Uiso 1 1 calc R
C10A C 0.9153(6) -0.3152(3) 1.18078(18) 0.0756(14) Uani 1 1 d .
H10A H 0.9251 -0.3944 1.1907 0.091 Uiso 1 1 calc R
C11A C 1.0151(6) -0.2336(3) 1.20462(15) 0.0685(12) Uani 1 1 d .
H11A H 1.0925 -0.2570 1.2305 0.082 Uiso 1 1 calc R
C12A C 1.0009(5) -0.1154(3) 1.19017(15) 0.0545(9) Uani 1 1 d .
H12A H 1.0698 -0.0590 1.2059 0.065 Uiso 1 1 calc R

loop_
_atom_site_aniso_label
_atom_site_aniso_U_11
_atom_site_aniso_U_22
_atom_site_aniso_U_33
_atom_site_aniso_U_23
_atom_site_aniso_U_13
_atom_site_aniso_U_12
C1 0.0325(13) 0.0333(13) 0.0472(15) 0.0041(13) 0.0068(12) 0.0010(13)
O1 0.0489(12) 0.0567(14) 0.0551(12) 0.0073(11) 0.0213(11) 0.0093(12)
C2 0.0297(12) 0.0338(14) 0.0318(13) 0.0014(11) -0.0015(11) 0.0056(11)
O2 0.0392(11) 0.0397(11) 0.0403(10) -0.0073(9) -0.0101(9) 0.0012(9)
C3 0.0276(11) 0.0316(13) 0.0359(13) -0.0014(10) 0.0032(11) -0.0001(11)
S1 0.0270(3) 0.0382(4) 0.0419(4) -0.0054(3) 0.0027(3) -0.0014(3)
O3 0.0492(12) 0.0442(11) 0.0443(11) -0.0024(10) 0.0176(9) 0.0003(11)
C4 0.0390(14) 0.0346(14) 0.0348(14) -0.0004(11) -0.0022(12) 0.0015(13)
C5 0.0410(16) 0.0376(15) 0.0462(17) -0.0006(13) -0.0149(15) -0.0005(14)
C6 0.0254(12) 0.0382(15) 0.0605(19) 0.0011(14) -0.0059(13) -0.0011(12)
C7 0.0270(12) 0.0456(15) 0.0414(14) 0.0010(13) 0.0012(12) 0.0066(14)
C8 0.076(3) 0.046(2) 0.063(2) 0.0065(16) -0.023(2) -0.0027(19)
C9 0.094(3) 0.041(2) 0.086(3) 0.0094(19) -0.017(3) 0.003(2)
C10 0.086(3) 0.066(3) 0.075(3) 0.030(2) 0.014(3) 0.017(2)
C11 0.096(3) 0.104(3) 0.044(2) 0.023(2) -0.005(2) 0.029(3)
C12 0.064(2) 0.072(2) 0.0386(15) -0.0041(16) -0.0050(16) 0.010(2)
C1A 0.0447(17) 0.0511(18) 0.0374(15) 0.0022(14) 0.0032(14) 0.0077(16)
O1A 0.087(2) 0.0464(13) 0.0536(14) -0.0118(11) -0.0245(14) 0.0146(14)
C2A 0.0382(14) 0.0341(14) 0.0321(12) 0.0041(11) -0.0039(11) -0.0003(12)
O2A 0.0465(12) 0.0500(13) 0.0357(10) 0.0011(10) -0.0074(9) 0.0056(11)
C3A 0.0367(13) 0.0297(12) 0.0337(12) -0.0012(11) 0.0003(12) -0.0006(14)
S1A 0.0388(4) 0.0336(3) 0.0451(4) -0.0023(3) 0.0064(3) -0.0049(4)
O3A 0.0659(15) 0.0500(14) 0.0444(11) 0.0002(10) 0.0198(11) -0.0072(14)
C4A 0.0497(17) 0.0393(16) 0.0332(14) 0.0002(12) -0.0034(13) 0.0000(15)
C5A 0.0409(16) 0.0414(15) 0.0530(18) -0.0002(14) -0.0146(16) 0.0017(15)
C6A 0.0362(16) 0.0527(19) 0.0583(19) 0.0049(16) -0.0019(15) 0.0068(15)
C7A 0.0413(16) 0.0348(14) 0.0487(16) -0.0026(13) 0.0122(13) 0.0023(15)
C8A 0.054(2) 0.0431(19) 0.082(3) -0.0069(18) 0.001(2) -0.0015(17)
C9A 0.071(3) 0.0388(19) 0.106(3) -0.016(2) 0.021(3) -0.006(2)
C10A 0.103(4) 0.0387(19) 0.085(3) 0.002(2) 0.041(3) 0.021(2)
C11A 0.086(3) 0.058(2) 0.061(2) -0.0009(19) 0.008(2) 0.034(2)
C12A 0.055(2) 0.0474(18) 0.061(2) -0.0036(16) 0.0019(18) 0.0112(17)

loop_
_atom_type_symbol
_atom_type_description
_atom_type_scat_dispersion_real
_atom_type_scat_dispersion_imag
_atom_type_scat_source
C C 0.0033 0.0016 'International Tables Vol C Tables 4.2.6.8 and 6.1.1.4'
H H 0.0000 0.0000 'International Tables Vol C Tables 4.2.6.8 and 6.1.1.4'
O O 0.0106 0.0060 'International Tables Vol C Tables 4.2.6.8 and 6.1.1.4'
S S 0.1246 0.1234 'International Tables Vol C Tables 4.2.6.8 and 6.1.1.4'

loop_
_geom_angle_atom_site_label_1
_geom_angle_atom_site_label_2
_geom_angle_atom_site_label_3
_geom_angle
O1 C1 C6 114.5(2)
O1 C1 C2 112.6(2)
C6 C1 C2 112.0(2)
O1 C1 H1 105.6
C6 C1 H1 105.6
C2 C1 H1 105.6
C1 O1 H1A 109.5
O2 C2 C3 111.0(2)
O2 C2 C1 113.3(2)
C3 C2 C1 107.6(2)
O2 C2 H2 108.3
C3 C2 H2 108.3
C1 C2 H2 108.3
C2 O2 H2A 109.5
C4 C3 C2 121.6(2)
C4 C3 S1 120.6(2)
C2 C3 S1 117.32(19)
O3 S1 C3 106.51(13)
O3 S1 C7 105.98(13)
C3 S1 C7 99.44(13)
C3 C4 C5 120.4(3)
C3 C4 H4 119.8
C5 C4 H4 119.8
C6 C5 C4 118.9(3)
C6 C5 H5 120.5
C4 C5 H5 120.5
C5 C6 C1 121.0(3)
C5 C6 H6 119.5
C1 C6 H6 119.5
C12 C7 C8 121.0(3)
C12 C7 S1 119.1(3)
C8 C7 S1 119.8(2)
C9 C8 C7 119.4(4)
C9 C8 H8 120.3
C7 C8 H8 120.3
C10 C9 C8 119.9(4)
C10 C9 H9 120.0
C8 C9 H9 120.0
C11 C10 C9 120.8(4)
C11 C10 H10 119.6
C9 C10 H10 119.6
C10 C11 C12 120.6(4)
C10 C11 H11 119.7
C12 C11 H11 119.7
C7 C12 C11 118.1(4)
C7 C12 H12 120.9
C11 C12 H12 120.9
O1A C1A C6A 111.8(3)
O1A C1A C2A 111.3(3)
C6A C1A C2A 108.6(2)
O1A C1A H1A1 108.4
C6A C1A H1A1 108.4
C2A C1A H1A1 108.4
C1A O1A H1A2 109.5
O2A C2A C3A 109.7(2)
O2A C2A C1A 113.1(2)
C3A C2A C1A 110.6(2)
O2A C2A H2A1 107.7
C3A C2A H2A1 107.7
C1A C2A H2A1 107.7
C2A O2A H2A2 109.5
C4A C3A C2A 120.0(3)
C4A C3A S1A 121.5(2)
C2A C3A S1A 118.5(2)
O3A S1A C3A 106.23(14)
O3A S1A C7A 108.50(14)
C3A S1A C7A 96.24(14)
C3A C4A C5A 118.5(3)
C3A C4A H4A 120.7
C5A C4A H4A 120.7
C6A C5A C4A 121.0(3)
C6A C5A H5A 119.5
C4A C5A H5A 119.5
C5A C6A C1A 121.1(3)
C5A C6A H6A 119.4
C1A C6A H6A 119.4
C12A C7A C8A 121.0(3)
C12A C7A S1A 118.0(3)
C8A C7A S1A 121.0(3)
C7A C8A C9A 119.1(4)
C7A C8A H8A 120.4
C9A C8A H8A 120.4
C10A C9A C8A 119.2(4)
C10A C9A H9A 120.4
C8A C9A H9A 120.4
C11A C10A C9A 121.5(4)
C11A C10A H10A 119.2
C9A C10A H10A 119.2
C10A C11A C12A 119.5(4)
C10A C11A H11A 120.2
C12A C11A H11A 120.2
C7A C12A C11A 119.6(4)
C7A C12A H12A 120.2
C11A C12A H12A 120.2

loop_
_geom_bond_atom_site_label_1
_geom_bond_atom_site_label_2
_geom_bond_distance
C1 O1 1.406(3)
C1 C6 1.489(4)
C1 C2 1.524(4)
C1 H1 0.9800
O1 H1A 0.8200
C2 O2 1.428(3)
C2 C3 1.518(4)
C2 H2 0.9800
O2 H2A 0.8200
C3 C4 1.331(4)
C3 S1 1.775(3)
S1 O3 1.504(2)
S1 C7 1.792(3)
C4 C5 1.457(4)
C4 H4 0.9300
C5 C6 1.332(4)
C5 H5 0.9300
C6 H6 0.9300
C7 C12 1.374(4)
C7 C8 1.377(5)
C8 C9 1.372(5)
C8 H8 0.9300
C9 C10 1.368(5)
C9 H9 0.9300
C10 C11 1.348(6)
C10 H10 0.9300
C11 C12 1.396(6)
C11 H11 0.9300
C12 H12 0.9300
C1A O1A 1.424(4)
C1A C6A 1.501(4)
C1A C2A 1.523(4)
C1A H1A1 0.9800
O1A H1A2 0.8200
C2A O2A 1.409(3)
C2A C3A 1.502(4)
C2A H2A1 0.9800
O2A H2A2 0.8200
C3A C4A 1.334(4)
C3A S1A 1.775(3)
S1A O3A 1.503(2)
S1A C7A 1.794(3)
C4A C5A 1.463(5)
C4A H4A 0.9300
C5A C6A 1.314(5)
C5A H5A 0.9300
C6A H6A 0.9300
C7A C12A 1.376(5)
C7A C8A 1.380(5)
C8A C9A 1.388(5)
C8A H8A 0.9300
C9A C10A 1.383(6)
C9A H9A 0.9300
C10A C11A 1.358(6)
C10A H10A 0.9300
C11A C12A 1.385(5)
C11A H11A 0.9300
C12A H12A 0.9300

loop_
_geom_torsion_atom_site_label_1
_geom_torsion_atom_site_label_2
_geom_torsion_atom_site_label_3
_geom_torsion_atom_site_label_4
_geom_torsion
O1 C1 C2 O2 -55.5(3)
C6 C1 C2 O2 75.2(3)
O1 C1 C2 C3 -178.6(2)
C6 C1 C2 C3 -47.9(3)
O2 C2 C3 C4 -89.2(3)
C1 C2 C3 C4 35.3(3)
O2 C2 C3 S1 83.2(2)
C1 C2 C3 S1 -152.29(19)
C4 C3 S1 O3 -5.3(3)
C2 C3 S1 O3 -177.80(19)
C4 C3 S1 C7 -115.2(2)
C2 C3 S1 C7 72.3(2)
C2 C3 C4 C5 -5.1(4)
S1 C3 C4 C5 -177.2(2)
C3 C4 C5 C6 -13.0(5)
C4 C5 C6 C1 -3.6(5)
O1 C1 C6 C5 165.3(3)
C2 C1 C6 C5 35.6(4)
O3 S1 C7 C12 141.5(3)
C3 S1 C7 C12 -108.2(3)
O3 S1 C7 C8 -34.8(3)
C3 S1 C7 C8 75.6(3)
C12 C7 C8 C9 1.4(6)
S1 C7 C8 C9 177.6(4)
C7 C8 C9 C10 -0.2(7)
C8 C9 C10 C11 -0.3(8)
C9 C10 C11 C12 -0.4(8)
C8 C7 C12 C11 -2.1(6)
S1 C7 C12 C11 -178.2(3)
C10 C11 C12 C7 1.5(7)
O1A C1A C2A O2A 49.9(3)
C6A C1A C2A O2A 173.3(2)
O1A C1A C2A C3A -73.6(3)
C6A C1A C2A C3A 49.9(3)
O2A C2A C3A C4A -163.4(3)
C1A C2A C3A C4A -38.0(4)
O2A C2A C3A S1A 17.4(3)
C1A C2A C3A S1A 142.9(2)
C4A C3A S1A O3A -5.5(3)
C2A C3A S1A O3A 173.7(2)
C4A C3A S1A C7A -116.8(3)
C2A C3A S1A C7A 62.3(2)
C2A C3A C4A C5A 4.2(4)
S1A C3A C4A C5A -176.7(2)
C3A C4A C5A C6A 16.4(5)
C4A C5A C6A C1A 0.5(5)
O1A C1A C6A C5A 89.3(4)
C2A C1A C6A C5A -33.9(4)
O3A S1A C7A C12A 127.6(3)
C3A S1A C7A C12A -123.0(3)
O3A S1A C7A C8A -53.8(3)
C3A S1A C7A C8A 55.7(3)
C12A C7A C8A C9A 1.5(5)
S1A C7A C8A C9A -177.1(3)
C7A C8A C9A C10A -0.4(6)
C8A C9A C10A C11A -0.4(6)
C9A C10A C11A C12A 0.1(6)
C8A C7A C12A C11A -1.8(5)
S1A C7A C12A C11A 176.9(3)
C10A C11A C12A C7A 0.9(6)
